data_1547119
loop_
_publ_author_name
'Chen, Renjie'
'Cui, Sunliang'

_publ_section_title
;
 Rh(III)-Catalyzed C-H Activation/Cyclization of Benzamides and
 Diazonaphthalen-2(1H)-ones for Synthesis of Lactones.
;
_journal_issue 15
_journal_name_full 'Organic letters'
_journal_page_first 4002
_journal_page_last 4005
_journal_paper_doi 10.1021/acs.orglett.7b01728
_journal_volume 19
_journal_year 2017
_chemical_formula_sum 'C17 H10 O2'
_chemical_formula_weight 246.25
_chemical_name_systematic
; 
 ? 
;
_space_group_IT_number 2
_symmetry_cell_setting triclinic
_symmetry_space_group_name_Hall '-P 1'
_symmetry_space_group_name_H-M 'P -1'
_atom_sites_solution_hydrogens geom
_atom_sites_solution_primary direct
_atom_sites_solution_secondary difmap
_audit_creation_method SHELXL-97
_cell_angle_alpha 101.591(3)
_cell_angle_beta 98.611(3)
_cell_angle_gamma 107.446(3)
_cell_formula_units_Z 4
_cell_length_a 7.9901(13)
_cell_length_b 9.9985(16)
_cell_length_c 16.101(3)
_cell_measurement_reflns_used 2463
_cell_measurement_temperature 296(2)
_cell_measurement_theta_max 29.38
_cell_measurement_theta_min 2.65
_cell_volume 1171.4(3)
_computing_cell_refinement 'Bruker SMART'
_computing_data_collection 'Bruker APEX2'
_computing_data_reduction 'Bruker SAINT'
_computing_molecular_graphics 'SHELXTL(Sheldrick, 2008)'
_computing_publication_material 'WINGX (Farrugia,1999)'
_computing_structure_refinement 'SHELXL-2013 (Sheldrick 2013)'
_computing_structure_solution 'SHELXS-97 (Sheldrick 2008)'
_diffrn_ambient_temperature 296(2)
_diffrn_measured_fraction_theta_full 0.891
_diffrn_measured_fraction_theta_max 0.891
_diffrn_measurement_device_type 'Bruker APEX2 CCD area-detector diffractometer'
_diffrn_measurement_method '\f and \w scans'
_diffrn_radiation_monochromator graphite
_diffrn_radiation_source 'fine-focus sealed tube'
_diffrn_radiation_type MoK\a
_diffrn_radiation_wavelength 0.71073
_diffrn_reflns_av_R_equivalents 0.0265
_diffrn_reflns_av_sigmaI/netI 0.0507
_diffrn_reflns_limit_h_max 9
_diffrn_reflns_limit_h_min -11
_diffrn_reflns_limit_k_max 14
_diffrn_reflns_limit_k_min -14
_diffrn_reflns_limit_l_max 23
_diffrn_reflns_limit_l_min -22
_diffrn_reflns_number 10008
_diffrn_reflns_theta_full 31.33
_diffrn_reflns_theta_max 31.33
_diffrn_reflns_theta_min 1.32
_exptl_absorpt_coefficient_mu 0.091
_exptl_absorpt_correction_T_max 0.9883
_exptl_absorpt_correction_T_min 0.9838
_exptl_absorpt_correction_type multi-scan
_exptl_absorpt_process_details '(SADABS; Bruker, 2001)'
_exptl_crystal_colour colorless
_exptl_crystal_density_diffrn 1.396
_exptl_crystal_density_method 'not measured'
_exptl_crystal_description block
_exptl_crystal_F_000 512
_exptl_crystal_size_max 0.18
_exptl_crystal_size_mid 0.16
_exptl_crystal_size_min 0.13
_refine_diff_density_max 0.200
_refine_diff_density_min -0.221
_refine_diff_density_rms 0.046
_refine_ls_extinction_method none
_refine_ls_goodness_of_fit_ref 1.043
_refine_ls_hydrogen_treatment constr
_refine_ls_matrix_type full
_refine_ls_number_parameters 343
_refine_ls_number_reflns 6866
_refine_ls_number_restraints 0
_refine_ls_restrained_S_all 1.043
_refine_ls_R_factor_all 0.0968
_refine_ls_R_factor_gt 0.0590
_refine_ls_shift/su_max 0.000
_refine_ls_shift/su_mean 0.000
_refine_ls_structure_factor_coef Fsqd
_refine_ls_weighting_details 'calc w=1/[\s^2^(Fo^2^)+(0.0652P)^2^+0.2941P] where P=(Fo^2^+2Fc^2^)/3'
_refine_ls_weighting_scheme calc
_refine_ls_wR_factor_gt 0.1513
_refine_ls_wR_factor_ref 0.1723
_reflns_number_gt 4289
_reflns_number_total 6866
_reflns_threshold_expression >2sigma(I)
_cod_data_source_file ol7b01728_si_002.cif
_cod_data_source_block crj893a2_0m
_cod_depositor_comments
;
The following automatic conversions were performed:

'_symmetry_cell_setting' value 'Triclinic' changed to 'triclinic'
according to
/home/data/users/saulius/crontab/automatic-downloads/current/ACS/lib/dictionaries/cif_core.dic
dictionary named 'cif_core.dic' version 2.4.2 from 2011-04-26.

Automatic conversion script
Id: cif_fix_values 4973 2017-02-22 13:04:09Z antanas 
;
_cod_original_sg_symbol_H-M 'P-1   '
_cod_database_code 1547119

loop_
_symmetry_equiv_pos_as_xyz
'x, y, z'
'-x, -y, -z'

loop_
_atom_site_label
_atom_site_type_symbol
_atom_site_fract_x
_atom_site_fract_y
_atom_site_fract_z
_atom_site_U_iso_or_equiv
_atom_site_adp_type
_atom_site_occupancy
_atom_site_symmetry_multiplicity
_atom_site_calc_flag
_atom_site_refinement_flags
O2 O 1.31095(17) 0.29506(17) -0.01459(10) 0.0540(4) Uani 1 1 d .
O4 O 0.18874(17) 0.71757(17) 0.47523(10) 0.0552(4) Uani 1 1 d .
O3 O 0.0989(2) 0.8499(2) 0.39744(12) 0.0748(5) Uani 1 1 d .
O1 O 1.3304(2) 0.1013(2) -0.09863(13) 0.0809(5) Uani 1 1 d .
C8 C 1.0352(2) 0.30459(18) 0.02883(11) 0.0347(4) Uani 1 1 d .
C24 C 0.5379(2) 0.81274(18) 0.44666(11) 0.0362(4) Uani 1 1 d .
C7 C 0.9376(2) 0.16626(18) -0.03585(11) 0.0344(3) Uani 1 1 d .
C9 C 0.9602(2) 0.38724(18) 0.08789(11) 0.0359(4) Uani 1 1 d .
C25 C 0.5019(2) 0.73694(18) 0.51442(11) 0.0370(4) Uani 1 1 d .
C6 C 0.7491(2) 0.10276(19) -0.06249(12) 0.0393(4) Uani 1 1 d .
H6 H 0.6775 0.1504 -0.0381 0.047 Uiso 1 1 calc R
C31 C 0.5712(3) 0.60162(19) 0.61991(11) 0.0423(4) Uani 1 1 d .
C19 C 0.4000(2) 0.85487(19) 0.40563(12) 0.0420(4) Uani 1 1 d .
C23 C 0.6955(2) 0.8388(2) 0.41411(12) 0.0420(4) Uani 1 1 d .
H23 H 0.7874 0.8088 0.4375 0.050 Uiso 1 1 calc R
C17 C 1.2164(2) 0.3665(2) 0.03186(12) 0.0415(4) Uani 1 1 d .
C2 C 1.0377(2) 0.0927(2) -0.08036(12) 0.0406(4) Uani 1 1 d .
C14 C 1.0648(3) 0.53285(19) 0.13389(11) 0.0417(4) Uani 1 1 d .
C26 C 0.6334(2) 0.70546(18) 0.57254(11) 0.0379(4) Uani 1 1 d .
C27 C 0.8218(2) 0.7765(2) 0.58877(12) 0.0434(4) Uani 1 1 d .
H27 H 0.8665 0.8515 0.5633 0.052 Uiso 1 1 calc R
C34 C 0.3252(2) 0.6823(2) 0.52030(12) 0.0434(4) Uani 1 1 d .
C10 C 0.7891(2) 0.3302(2) 0.10672(12) 0.0446(4) Uani 1 1 d .
H10 H 0.7214 0.2325 0.0826 0.054 Uiso 1 1 calc R
C15 C 1.2472(3) 0.5900(2) 0.12804(13) 0.0508(5) Uani 1 1 d .
H15 H 1.3156 0.6855 0.1577 0.061 Uiso 1 1 calc R
C5 C 0.6686(3) -0.0282(2) -0.12384(13) 0.0481(4) Uani 1 1 d .
H5 H 0.5436 -0.0682 -0.1391 0.058 Uiso 1 1 calc R
C1 C 1.2330(3) 0.1577(3) -0.06586(14) 0.0512(5) Uani 1 1 d .
C32 C 0.3844(3) 0.5419(2) 0.61556(13) 0.0512(5) Uani 1 1 d .
H32 H 0.3437 0.4717 0.6449 0.061 Uiso 1 1 calc R
C28 C 0.9399(3) 0.7366(2) 0.64137(13) 0.0495(5) Uani 1 1 d .
H28 H 1.0630 0.7843 0.6505 0.059 Uiso 1 1 calc R
C16 C 1.3220(3) 0.5074(2) 0.08011(14) 0.0510(5) Uani 1 1 d .
H16 H 1.4431 0.5440 0.0791 0.061 Uiso 1 1 calc R
C33 C 0.2646(3) 0.5853(2) 0.56936(14) 0.0532(5) Uani 1 1 d .
H33 H 0.1433 0.5509 0.5703 0.064 Uiso 1 1 calc R
C13 C 0.9891(3) 0.6184(2) 0.18706(13) 0.0518(5) Uani 1 1 d .
H13 H 1.0569 0.7148 0.2150 0.062 Uiso 1 1 calc R
C22 C 0.7163(3) 0.9073(2) 0.34877(14) 0.0511(5) Uani 1 1 d .
H22 H 0.8214 0.9222 0.3282 0.061 Uiso 1 1 calc R
C29 C 0.8773(3) 0.6255(2) 0.68110(13) 0.0543(5) Uani 1 1 d .
H29 H 0.9584 0.5955 0.7137 0.065 Uiso 1 1 calc R
C18 C 0.2219(3) 0.8130(2) 0.42541(14) 0.0499(5) Uani 1 1 d .
C20 C 0.4248(3) 0.9274(2) 0.34093(13) 0.0516(5) Uani 1 1 d .
H20 H 0.3340 0.9576 0.3166 0.062 Uiso 1 1 calc R
C30 C 0.6980(3) 0.5615(2) 0.67207(13) 0.0521(5) Uani 1 1 d .
H30 H 0.6572 0.4899 0.7005 0.063 Uiso 1 1 calc R
C11 C 0.7213(3) 0.4159(3) 0.15976(14) 0.0549(5) Uani 1 1 d .
H11 H 0.6081 0.3756 0.1704 0.066 Uiso 1 1 calc R
C3 C 0.9544(3) -0.0391(2) -0.14207(13) 0.0533(5) Uani 1 1 d .
H3 H 1.0241 -0.0856 -0.1693 0.064 Uiso 1 1 calc R
C12 C 0.8192(3) 0.5623(2) 0.19803(14) 0.0589(6) Uani 1 1 d .
H12 H 0.7687 0.6209 0.2307 0.071 Uiso 1 1 calc R
C4 C 0.7696(3) -0.1021(2) -0.16354(14) 0.0561(5) Uani 1 1 d .
H4 H 0.7139 -0.1921 -0.2037 0.067 Uiso 1 1 calc R
C21 C 0.5827(3) 0.9547(2) 0.31270(15) 0.0578(5) Uani 1 1 d .
H21 H 0.6000 1.0045 0.2700 0.069 Uiso 1 1 calc R

loop_
_atom_site_aniso_label
_atom_site_aniso_U_11
_atom_site_aniso_U_22
_atom_site_aniso_U_33
_atom_site_aniso_U_23
_atom_site_aniso_U_13
_atom_site_aniso_U_12
O2 0.0348(7) 0.0655(9) 0.0686(9) 0.0206(8) 0.0219(7) 0.0197(7)
O4 0.0352(7) 0.0686(10) 0.0669(9) 0.0138(8) 0.0153(6) 0.0255(7)
O3 0.0522(9) 0.0982(13) 0.0878(12) 0.0214(10) 0.0106(8) 0.0498(9)
O1 0.0595(10) 0.1070(14) 0.0945(13) 0.0177(11) 0.0365(9) 0.0509(10)
C8 0.0321(8) 0.0386(9) 0.0393(9) 0.0175(7) 0.0105(7) 0.0142(7)
C24 0.0340(8) 0.0311(8) 0.0408(9) 0.0023(7) 0.0044(7) 0.0137(7)
C7 0.0338(8) 0.0386(9) 0.0372(8) 0.0162(7) 0.0106(7) 0.0160(7)
C9 0.0370(9) 0.0381(9) 0.0352(8) 0.0136(7) 0.0081(7) 0.0140(7)
C25 0.0355(9) 0.0344(9) 0.0405(9) 0.0028(7) 0.0090(7) 0.0153(7)
C6 0.0363(9) 0.0412(9) 0.0441(10) 0.0125(8) 0.0116(7) 0.0163(7)
C31 0.0561(11) 0.0369(9) 0.0355(9) 0.0040(7) 0.0143(8) 0.0195(8)
C19 0.0380(9) 0.0386(9) 0.0463(10) 0.0011(8) 0.0017(8) 0.0187(8)
C23 0.0345(9) 0.0437(10) 0.0491(10) 0.0125(8) 0.0071(8) 0.0161(8)
C17 0.0341(9) 0.0490(10) 0.0465(10) 0.0204(8) 0.0116(7) 0.0150(8)
C2 0.0421(9) 0.0479(10) 0.0427(9) 0.0186(8) 0.0159(8) 0.0235(8)
C14 0.0493(10) 0.0385(9) 0.0390(9) 0.0166(8) 0.0065(8) 0.0147(8)
C26 0.0425(9) 0.0345(9) 0.0381(9) 0.0043(7) 0.0095(7) 0.0183(7)
C27 0.0418(10) 0.0424(10) 0.0452(10) 0.0101(8) 0.0048(8) 0.0162(8)
C34 0.0376(9) 0.0458(10) 0.0461(10) 0.0019(8) 0.0116(8) 0.0188(8)
C10 0.0410(10) 0.0494(11) 0.0443(10) 0.0108(8) 0.0148(8) 0.0148(8)
C15 0.0501(11) 0.0413(10) 0.0526(11) 0.0184(9) 0.0023(9) 0.0038(9)
C5 0.0435(10) 0.0465(11) 0.0489(11) 0.0103(9) 0.0047(8) 0.0118(8)
C1 0.0442(10) 0.0688(14) 0.0552(12) 0.0227(10) 0.0217(9) 0.0307(10)
C32 0.0622(13) 0.0433(10) 0.0503(11) 0.0099(9) 0.0264(10) 0.0160(9)
C28 0.0454(10) 0.0537(12) 0.0471(11) 0.0072(9) 0.0017(8) 0.0216(9)
C16 0.0336(9) 0.0535(12) 0.0612(12) 0.0226(10) 0.0074(9) 0.0045(8)
C33 0.0437(10) 0.0546(12) 0.0614(13) 0.0082(10) 0.0256(10) 0.0147(9)
C13 0.0734(14) 0.0409(10) 0.0420(10) 0.0109(8) 0.0115(10) 0.0215(10)
C22 0.0434(10) 0.0539(12) 0.0575(12) 0.0199(10) 0.0122(9) 0.0147(9)
C29 0.0682(14) 0.0555(12) 0.0440(11) 0.0106(9) 0.0032(10) 0.0339(11)
C18 0.0412(10) 0.0539(12) 0.0547(11) 0.0019(9) 0.0065(9) 0.0262(9)
C20 0.0505(11) 0.0492(11) 0.0539(11) 0.0108(9) -0.0030(9) 0.0242(9)
C30 0.0784(15) 0.0423(10) 0.0406(10) 0.0110(8) 0.0152(10) 0.0266(10)
C11 0.0526(12) 0.0676(14) 0.0529(12) 0.0154(10) 0.0236(10) 0.0272(11)
C3 0.0639(13) 0.0578(12) 0.0486(11) 0.0107(10) 0.0175(10) 0.0356(11)
C12 0.0800(16) 0.0582(13) 0.0525(12) 0.0150(10) 0.0265(11) 0.0376(12)
C4 0.0657(14) 0.0471(11) 0.0509(12) 0.0022(9) 0.0081(10) 0.0219(10)
C21 0.0583(13) 0.0573(13) 0.0560(12) 0.0245(11) 0.0030(10) 0.0158(10)

loop_
_atom_type_symbol
_atom_type_description
_atom_type_scat_dispersion_real
_atom_type_scat_dispersion_imag
_atom_type_scat_source
C C 0.0033 0.0016 'International Tables Vol C Tables 4.2.6.8 and 6.1.1.4'
H H 0.0000 0.0000 'International Tables Vol C Tables 4.2.6.8 and 6.1.1.4'
O O 0.0106 0.0060 'International Tables Vol C Tables 4.2.6.8 and 6.1.1.4'

loop_
_geom_angle_atom_site_label_1
_geom_angle_atom_site_label_2
_geom_angle_atom_site_label_3
_geom_angle
C1 O2 C17 122.39(14)
C18 O4 C34 122.21(15)
C17 C8 C9 116.23(16)
C17 C8 C7 116.98(15)
C9 C8 C7 126.73(15)
C23 C24 C19 116.46(16)
C23 C24 C25 125.16(15)
C19 C24 C25 118.22(15)
C6 C7 C2 116.05(16)
C6 C7 C8 125.33(15)
C2 C7 C8 118.49(15)
C10 C9 C14 116.50(16)
C10 C9 C8 124.14(16)
C14 C9 C8 119.29(15)
C34 C25 C26 116.55(16)
C34 C25 C24 117.24(16)
C26 C25 C24 126.07(15)
C5 C6 C7 121.39(17)
C5 C6 H6 119.3
C7 C6 H6 119.3
C32 C31 C30 120.99(18)
C32 C31 C26 119.64(17)
C30 C31 C26 119.36(18)
C20 C19 C24 121.37(17)
C20 C19 C18 117.84(17)
C24 C19 C18 120.62(17)
C22 C23 C24 121.40(17)
C22 C23 H23 119.3
C24 C23 H23 119.3
C8 C17 O2 122.93(17)
C8 C17 C16 123.97(18)
O2 C17 C16 113.09(16)
C3 C2 C7 121.67(17)
C3 C2 C1 117.46(17)
C7 C2 C1 120.79(18)
C9 C14 C13 120.01(17)
C9 C14 C15 119.46(17)
C13 C14 C15 120.50(18)
C27 C26 C31 117.10(16)
C27 C26 C25 124.14(16)
C31 C26 C25 118.69(16)
C28 C27 C26 121.24(18)
C28 C27 H27 119.4
C26 C27 H27 119.4
C25 C34 C33 124.12(18)
C25 C34 O4 122.32(17)
C33 C34 O4 113.55(16)
C11 C10 C9 121.44(19)
C11 C10 H10 119.3
C9 C10 H10 119.3
C16 C15 C14 120.81(18)
C16 C15 H15 119.6
C14 C15 H15 119.6
C6 C5 C4 121.49(19)
C6 C5 H5 119.3
C4 C5 H5 119.3
O1 C1 O2 117.13(19)
O1 C1 C2 125.5(2)
O2 C1 C2 117.25(16)
C33 C32 C31 120.96(19)
C33 C32 H32 119.5
C31 C32 H32 119.5
C27 C28 C29 120.82(19)
C27 C28 H28 119.6
C29 C28 H28 119.6
C15 C16 C17 119.51(18)
C15 C16 H16 120.2
C17 C16 H16 120.2
C32 C33 C34 119.13(18)
C32 C33 H33 120.4
C34 C33 H33 120.4
C12 C13 C14 121.19(19)
C12 C13 H13 119.4
C14 C13 H13 119.4
C23 C22 C21 121.02(19)
C23 C22 H22 119.5
C21 C22 H22 119.5
C30 C29 C28 119.80(18)
C30 C29 H29 120.1
C28 C29 H29 120.1
O3 C18 O4 117.23(19)
O3 C18 C19 125.6(2)
O4 C18 C19 117.08(16)
C21 C20 C19 120.37(18)
C21 C20 H20 119.8
C19 C20 H20 119.8
C29 C30 C31 121.20(19)
C29 C30 H30 119.4
C31 C30 H30 119.4
C10 C11 C12 121.1(2)
C10 C11 H11 119.4
C12 C11 H11 119.4
C4 C3 C2 120.76(18)
C4 C3 H3 119.6
C2 C3 H3 119.6
C13 C12 C11 119.26(19)
C13 C12 H12 120.4
C11 C12 H12 120.4
C3 C4 C5 118.4(2)
C3 C4 H4 120.8
C5 C4 H4 120.8
C20 C21 C22 119.23(19)
C20 C21 H21 120.4
C22 C21 H21 120.4

loop_
_geom_bond_atom_site_label_1
_geom_bond_atom_site_label_2
_geom_bond_distance
O2 C1 1.354(3)
O2 C17 1.385(2)
O4 C18 1.358(3)
O4 C34 1.391(2)
O3 C18 1.207(2)
O1 C1 1.212(2)
C8 C17 1.382(2)
C8 C9 1.449(2)
C8 C7 1.462(2)
C24 C23 1.409(2)
C24 C19 1.414(2)
C24 C25 1.464(2)
C7 C6 1.407(2)
C7 C2 1.416(2)
C9 C10 1.418(2)
C9 C14 1.421(2)
C25 C34 1.378(2)
C25 C26 1.449(2)
C6 C5 1.374(3)
C6 H6 0.9300
C31 C32 1.416(3)
C31 C30 1.420(3)
C31 C26 1.425(2)
C19 C20 1.389(3)
C19 C18 1.461(3)
C23 C22 1.370(3)
C23 H23 0.9300
C17 C16 1.397(3)
C2 C3 1.384(3)
C2 C1 1.461(3)
C14 C13 1.415(3)
C14 C15 1.422(3)
C26 C27 1.416(3)
C27 C28 1.374(3)
C27 H27 0.9300
C34 C33 1.393(3)
C10 C11 1.371(3)
C10 H10 0.9300
C15 C16 1.346(3)
C15 H15 0.9300
C5 C4 1.389(3)
C5 H5 0.9300
C32 C33 1.351(3)
C32 H32 0.9300
C28 C29 1.393(3)
C28 H28 0.9300
C16 H16 0.9300
C33 H33 0.9300
C13 C12 1.358(3)
C13 H13 0.9300
C22 C21 1.390(3)
C22 H22 0.9300
C29 C30 1.354(3)
C29 H29 0.9300
C20 C21 1.374(3)
C20 H20 0.9300
C30 H30 0.9300
C11 C12 1.393(3)
C11 H11 0.9300
C3 C4 1.378(3)
C3 H3 0.9300
C12 H12 0.9300
C4 H4 0.9300
C21 H21 0.9300

loop_
_geom_torsion_atom_site_label_1
_geom_torsion_atom_site_label_2
_geom_torsion_atom_site_label_3
_geom_torsion_atom_site_label_4
_geom_torsion
C17 C8 C7 C6 -164.97(16)
C9 C8 C7 C6 12.1(3)
C17 C8 C7 C2 10.6(2)
C9 C8 C7 C2 -172.29(15)
C17 C8 C9 C10 -166.84(16)
C7 C8 C9 C10 16.0(3)
C17 C8 C9 C14 10.1(2)
C7 C8 C9 C14 -167.06(15)
C23 C24 C25 C34 -160.84(17)
C19 C24 C25 C34 14.4(2)
C23 C24 C25 C26 14.9(3)
C19 C24 C25 C26 -169.85(16)
C2 C7 C6 C5 4.4(2)
C8 C7 C6 C5 -179.91(16)
C23 C24 C19 C20 -4.4(3)
C25 C24 C19 C20 179.88(17)
C23 C24 C19 C18 170.69(16)
C25 C24 C19 C18 -5.0(2)
C19 C24 C23 C22 2.8(3)
C25 C24 C23 C22 178.18(18)
C9 C8 C17 O2 173.82(15)
C7 C8 C17 O2 -8.8(2)
C9 C8 C17 C16 -7.5(3)
C7 C8 C17 C16 169.88(16)
C1 O2 C17 C8 -0.9(3)
C1 O2 C17 C16 -179.65(17)
C6 C7 C2 C3 -4.4(2)
C8 C7 C2 C3 179.62(16)
C6 C7 C2 C1 172.35(16)
C8 C7 C2 C1 -3.6(2)
C10 C9 C14 C13 -7.3(2)
C8 C9 C14 C13 175.53(15)
C10 C9 C14 C15 170.76(16)
C8 C9 C14 C15 -6.4(2)
C32 C31 C26 C27 171.36(16)
C30 C31 C26 C27 -7.5(2)
C32 C31 C26 C25 -5.8(2)
C30 C31 C26 C25 175.30(15)
C34 C25 C26 C27 -166.14(17)
C24 C25 C26 C27 18.1(3)
C34 C25 C26 C31 10.8(2)
C24 C25 C26 C31 -164.95(16)
C31 C26 C27 C28 6.3(3)
C25 C26 C27 C28 -176.76(17)
C26 C25 C34 C33 -8.7(3)
C24 C25 C34 C33 167.46(17)
C26 C25 C34 O4 172.87(15)
C24 C25 C34 O4 -11.0(2)
C18 O4 C34 C25 -2.9(3)
C18 O4 C34 C33 178.48(17)
C14 C9 C10 C11 6.5(3)
C8 C9 C10 C11 -176.58(17)
C9 C14 C15 C16 -0.5(3)
C13 C14 C15 C16 177.55(18)
C7 C6 C5 C4 -1.4(3)
C17 O2 C1 O1 -174.74(18)
C17 O2 C1 C2 8.2(3)
C3 C2 C1 O1 -5.6(3)
C7 C2 C1 O1 177.5(2)
C3 C2 C1 O2 171.15(17)
C7 C2 C1 O2 -5.7(3)
C30 C31 C32 C33 176.72(18)
C26 C31 C32 C33 -2.2(3)
C26 C27 C28 C29 -0.6(3)
C14 C15 C16 C17 3.4(3)
C8 C17 C16 C15 0.8(3)
O2 C17 C16 C15 179.60(17)
C31 C32 C33 C34 4.8(3)
C25 C34 C33 C32 0.9(3)
O4 C34 C33 C32 179.48(17)
C9 C14 C13 C12 2.7(3)
C15 C14 C13 C12 -175.42(18)
C24 C23 C22 C21 0.6(3)
C27 C28 C29 C30 -3.8(3)
C34 O4 C18 O3 -171.30(18)
C34 O4 C18 C19 12.6(3)
C20 C19 C18 O3 -8.8(3)
C24 C19 C18 O3 175.9(2)
C20 C19 C18 O4 166.91(17)
C24 C19 C18 O4 -8.4(3)
C24 C19 C20 C21 2.7(3)
C18 C19 C20 C21 -172.59(19)
C28 C29 C30 C31 2.4(3)
C32 C31 C30 C29 -175.47(19)
C26 C31 C30 C29 3.4(3)
C9 C10 C11 C12 -0.7(3)
C7 C2 C3 C4 1.3(3)
C1 C2 C3 C4 -175.57(18)
C14 C13 C12 C11 3.3(3)
C10 C11 C12 C13 -4.3(3)
C2 C3 C4 C5 2.0(3)
C6 C5 C4 C3 -2.0(3)
C19 C20 C21 C22 0.9(3)
C23 C22 C21 C20 -2.5(3)
